data_4068390
loop_
_publ_author_name
'Kilgore, Uriah J.'
'Sengelaub, Caitlin A.'
'Fan, Hongjun'
'Tomaszewski, John'
'Karty, Jonathan A.'
'Baik, Mu-Hyun'
'Mindiola, Daniel J.'

_publ_contact_author 'J.C. Huffman'
_publ_section_title
;
 A Transient Vanadium(III) Neopentylidene Complex. Redox Chemistry and
 Reactivity of the V&#xE5FB;CHtBu Functionality
;
_journal_issue 3
_journal_name_full Organometallics
_journal_page_first 843
_journal_paper_doi 10.1021/om800800g
_journal_volume 28
_journal_year 2009
_chemical_formula_structural V(C26H40NP2)(-CH2-tBu)2
_chemical_formula_sum 'C36 H62 N P2 V'
_chemical_formula_weight 621.75
_space_group_IT_number 61
_symmetry_cell_setting orthorhombic
_symmetry_space_group_name_Hall '-P 2ac 2ab'
_symmetry_space_group_name_H-M 'P b c a'
_atom_sites_solution_hydrogens geom
_atom_sites_solution_primary direct
_atom_sites_solution_secondary difmap
_audit_creation_date 09/09/2006
_audit_creation_method SHELXL-97
_cell_angle_alpha 90.00
_cell_angle_beta 90.00
_cell_angle_gamma 90.00
_cell_formula_units_Z 8
_cell_length_a 18.6610(9)
_cell_length_b 19.7507(9)
_cell_length_c 19.8391(10)
_cell_measurement_reflns_used 1971
_cell_measurement_temperature 126(2)
_cell_measurement_theta_max 29.77
_cell_measurement_theta_min 2.55
_cell_volume 7312.1(6)
_computing_cell_refinement 'SAINT (Bruker, 1999)'
_computing_data_collection 'SMART (Bruker, 1999)'
_computing_data_reduction 'SAINT (Bruker, 1999), XTEL (local package)'
_computing_molecular_graphics 'Reciprocal Net (http://recipnet.org)'
_computing_structure_refinement 'SHELXL-97 (Sheldrick, 1997)'
_computing_structure_solution 'SHELXS-97 (Sheldrick, 1990)'
_diffrn_ambient_temperature 126(2)
_diffrn_detector 'CCD area detector'
_diffrn_detector_area_resol_mean 44.52
_diffrn_detector_type 'Bruker SMART 6000'
_diffrn_measured_fraction_theta_full 0.999
_diffrn_measured_fraction_theta_max 0.999
_diffrn_measurement_details '   0.30 degree frames measured for 5.16 seconds each'
_diffrn_measurement_device 'three-circle goniometer with fixed chi'
_diffrn_measurement_device_type 'Bruker Platform goniometer'
_diffrn_measurement_method '\w scans'
_diffrn_radiation_monochromator graphite
_diffrn_radiation_source 'fine-focus sealed tube'
_diffrn_radiation_type MoK\a
_diffrn_radiation_wavelength 0.71073
_diffrn_reflns_av_R_equivalents 0.0627
_diffrn_reflns_av_sigmaI/netI 0.0391
_diffrn_reflns_limit_h_max 26
_diffrn_reflns_limit_h_min -26
_diffrn_reflns_limit_k_max 27
_diffrn_reflns_limit_k_min -27
_diffrn_reflns_limit_l_max 27
_diffrn_reflns_limit_l_min -27
_diffrn_reflns_number 117358
_diffrn_reflns_theta_full 30.02
_diffrn_reflns_theta_max 30.02
_diffrn_reflns_theta_min 2.05
_diffrn_standards_decay_% 0.0
_exptl_absorpt_coefficient_mu 0.382
_exptl_absorpt_correction_type none
_exptl_crystal_colour black
_exptl_crystal_density_diffrn 1.130
_exptl_crystal_density_method 'not measured'
_exptl_crystal_description cleaved
_exptl_crystal_F_000 2704
_exptl_crystal_id MSC06147
_exptl_crystal_size_max 0.30
_exptl_crystal_size_mid 0.30
_exptl_crystal_size_min 0.30
_refine_diff_density_max 0.696
_refine_diff_density_min -0.213
_refine_diff_density_rms 0.058
_refine_ls_extinction_method none
_refine_ls_goodness_of_fit_ref 0.993
_refine_ls_hydrogen_treatment mixed
_refine_ls_matrix_type full
_refine_ls_number_parameters 609
_refine_ls_number_reflns 10692
_refine_ls_number_restraints 0
_refine_ls_restrained_S_all 0.993
_refine_ls_R_factor_all 0.0543
_refine_ls_R_factor_gt 0.0337
_refine_ls_shift/su_max 0.007
_refine_ls_shift/su_mean 0.001
_refine_ls_structure_factor_coef Fsqd
_refine_ls_weighting_details 'calc w=1/[\s^2^(Fo^2^)+(0.0542P)^2^+0.0000P] where P=(Fo^2^+2Fc^2^)/3'
_refine_ls_weighting_scheme calc
_refine_ls_wR_factor_gt 0.0846
_refine_ls_wR_factor_ref 0.0953
_reflns_number_gt 7888
_reflns_number_total 10692
_reflns_threshold_expression >2sigma(I)
_cod_data_source_file om800800g_si_002.cif
_cod_data_source_block 06147
_cod_depositor_comments
;
The following automatic conversions were performed:

'_symmetry_cell_setting' value 'Orthorhombic' changed to
'orthorhombic' according to
/home/saulius/struct/CIF-dictionaries/cif_core.dic dictionary named
'cif_core.dic' version 2.4.2 from 2011-04-26.

Automatic conversion script
Id: cif_fix_values 1715 2011-07-08 13:25:40Z adriana 
;
_cod_original_sg_symbol_H-M 'Pbca '
_cod_database_code 4068390

loop_
_symmetry_equiv_pos_as_xyz
'x, y, z'
'-x+1/2, -y, z+1/2'
'x+1/2, -y+1/2, -z'
'-x, y+1/2, -z+1/2'
'-x, -y, -z'
'x-1/2, y, -z-1/2'
'-x-1/2, y-1/2, z'
'x, -y-1/2, z-1/2'

loop_
_atom_site_label
_atom_site_type_symbol
_atom_site_fract_x
_atom_site_fract_y
_atom_site_fract_z
_atom_site_U_iso_or_equiv
_atom_site_adp_type
_atom_site_occupancy
_atom_site_symmetry_multiplicity
_atom_site_calc_flag
V1 V 0.173469(11) 0.174752(11) 0.323842(10) 0.01375(6) Uani 1 1 d
P2 P 0.106114(18) 0.273642(17) 0.266284(16) 0.01531(7) Uani 1 1 d
C3 C 0.08516(7) 0.31615(6) 0.34526(6) 0.0152(2) Uani 1 1 d
C4 C 0.02933(7) 0.36212(7) 0.35501(7) 0.0176(3) Uani 1 1 d
C5 C 0.01751(7) 0.39359(7) 0.41690(7) 0.0187(3) Uani 1 1 d
C6 C -0.04121(8) 0.44536(8) 0.42463(9) 0.0255(3) Uani 1 1 d
C7 C 0.06277(7) 0.37612(7) 0.47004(7) 0.0194(3) Uani 1 1 d
C8 C 0.11885(7) 0.33076(7) 0.46167(7) 0.0180(3) Uani 1 1 d
C9 C 0.13224(7) 0.30071(6) 0.39870(6) 0.0153(2) Uani 1 1 d
N10 N 0.18753(6) 0.25362(5) 0.38755(5) 0.0153(2) Uani 1 1 d
C11 C 0.25231(7) 0.26358(6) 0.42315(6) 0.0148(2) Uani 1 1 d
C12 C 0.28050(7) 0.32822(7) 0.43607(7) 0.0181(3) Uani 1 1 d
C13 C 0.34536(7) 0.33613(7) 0.46912(7) 0.0192(3) Uani 1 1 d
C14 C 0.38494(7) 0.28067(7) 0.49151(7) 0.0188(3) Uani 1 1 d
C15 C 0.45426(8) 0.29037(9) 0.52965(9) 0.0259(3) Uani 1 1 d
C16 C 0.35803(7) 0.21650(7) 0.47751(6) 0.0174(3) Uani 1 1 d
C17 C 0.29302(7) 0.20721(6) 0.44324(6) 0.0150(2) Uani 1 1 d
P18 P 0.255061(17) 0.126413(16) 0.418178(16) 0.01331(7) Uani 1 1 d
C19 C 0.16227(7) 0.33854(7) 0.22265(7) 0.0188(3) Uani 1 1 d
C20 C 0.12734(10) 0.40830(8) 0.21769(8) 0.0279(3) Uani 1 1 d
C21 C 0.23621(8) 0.34451(8) 0.25517(8) 0.0245(3) Uani 1 1 d
C22 C 0.02108(7) 0.27595(7) 0.21778(7) 0.0212(3) Uani 1 1 d
C23 C -0.03952(8) 0.23742(9) 0.25300(8) 0.0274(3) Uani 1 1 d
C24 C 0.03201(9) 0.24818(10) 0.14655(8) 0.0303(3) Uani 1 1 d
C25 C 0.33376(7) 0.06955(7) 0.41148(7) 0.0172(3) Uani 1 1 d
C26 C 0.38936(8) 0.09358(8) 0.36029(8) 0.0239(3) Uani 1 1 d
C27 C 0.30959(9) -0.00264(7) 0.39539(9) 0.0272(3) Uani 1 1 d
C28 C 0.20782(7) 0.09617(7) 0.49566(7) 0.0187(3) Uani 1 1 d
C29 C 0.15772(9) 0.15108(8) 0.52267(8) 0.0254(3) Uani 1 1 d
C30 C 0.25713(9) 0.07306(10) 0.55260(8) 0.0316(4) Uani 1 1 d
C31 C 0.08221(8) 0.11712(8) 0.35035(8) 0.0257(3) Uani 1 1 d
C32 C 0.06236(8) 0.04273(7) 0.33516(7) 0.0224(3) Uani 1 1 d
C33 C 0.02338(10) 0.03894(10) 0.26718(9) 0.0349(4) Uani 1 1 d
C34 C 0.01165(10) 0.01628(10) 0.39008(9) 0.0363(4) Uani 1 1 d
C35 C 0.12837(9) -0.00270(8) 0.33263(10) 0.0321(3) Uani 1 1 d
C36 C 0.24564(8) 0.14154(7) 0.24906(7) 0.0201(3) Uani 1 1 d
C37 C 0.24859(8) 0.13396(7) 0.17185(7) 0.0211(3) Uani 1 1 d
C38 C 0.31961(9) 0.10046(9) 0.15131(8) 0.0297(3) Uani 1 1 d
C39 C 0.18678(10) 0.08949(9) 0.14756(8) 0.0324(4) Uani 1 1 d
C40 C 0.24389(10) 0.20220(8) 0.13618(8) 0.0280(3) Uani 1 1 d
H41 H -0.0014(8) 0.3726(7) 0.3189(7) 0.014(4) Uiso 1 1 d
H42 H -0.0834(13) 0.4299(12) 0.4071(11) 0.070(7) Uiso 1 1 d
H43 H -0.0286(12) 0.4863(12) 0.4007(11) 0.060(6) Uiso 1 1 d
H44 H -0.0483(9) 0.4553(9) 0.4721(9) 0.036(5) Uiso 1 1 d
H45 H 0.0549(8) 0.3953(8) 0.5138(8) 0.021(4) Uiso 1 1 d
H46 H 0.1493(9) 0.3202(8) 0.5006(9) 0.025(4) Uiso 1 1 d
H47 H 0.2542(8) 0.3665(8) 0.4234(7) 0.016(4) Uiso 1 1 d
H48 H 0.3622(9) 0.3807(9) 0.4765(8) 0.025(4) Uiso 1 1 d
H49 H 0.4814(13) 0.3259(12) 0.5103(12) 0.067(7) Uiso 1 1 d
H50 H 0.4462(13) 0.3039(12) 0.5728(12) 0.069(7) Uiso 1 1 d
H51 H 0.4804(12) 0.2562(12) 0.5313(11) 0.056(7) Uiso 1 1 d
H52 H 0.3863(8) 0.1796(8) 0.4923(8) 0.018(4) Uiso 1 1 d
H53 H 0.1680(9) 0.3205(8) 0.1782(8) 0.023(4) Uiso 1 1 d
H54 H 0.0832(11) 0.4066(10) 0.1915(9) 0.038(5) Uiso 1 1 d
H55 H 0.1594(10) 0.4390(10) 0.1960(9) 0.034(5) Uiso 1 1 d
H56 H 0.1204(10) 0.4271(10) 0.2626(10) 0.043(5) Uiso 1 1 d
H57 H 0.2609(9) 0.3019(9) 0.2593(9) 0.029(5) Uiso 1 1 d
H58 H 0.2337(9) 0.3626(9) 0.2985(9) 0.028(4) Uiso 1 1 d
H59 H 0.2668(10) 0.3752(9) 0.2278(9) 0.033(5) Uiso 1 1 d
H60 H 0.0070(8) 0.3230(8) 0.2144(8) 0.020(4) Uiso 1 1 d
H61 H -0.0482(9) 0.2531(10) 0.2980(10) 0.038(5) Uiso 1 1 d
H62 H -0.0305(10) 0.1887(10) 0.2533(9) 0.033(5) Uiso 1 1 d
H63 H -0.0839(10) 0.2440(9) 0.2277(8) 0.032(5) Uiso 1 1 d
H64 H 0.0452(10) 0.1993(10) 0.1489(9) 0.032(5) Uiso 1 1 d
H65 H 0.0674(10) 0.2701(9) 0.1222(9) 0.032(5) Uiso 1 1 d
H66 H -0.0127(10) 0.2526(9) 0.1196(9) 0.034(5) Uiso 1 1 d
H67 H 0.3566(8) 0.0717(8) 0.4564(8) 0.024(4) Uiso 1 1 d
H68 H 0.4036(10) 0.1372(10) 0.3664(9) 0.034(5) Uiso 1 1 d
H69 H 0.3705(10) 0.0936(10) 0.3132(9) 0.037(5) Uiso 1 1 d
H70 H 0.4334(10) 0.0640(10) 0.3649(9) 0.039(5) Uiso 1 1 d
H71 H 0.2864(10) -0.0057(9) 0.3507(10) 0.036(5) Uiso 1 1 d
H72 H 0.3499(10) -0.0307(10) 0.3954(9) 0.037(5) Uiso 1 1 d
H73 H 0.2771(10) -0.0203(9) 0.4301(9) 0.033(5) Uiso 1 1 d
H74 H 0.1804(8) 0.0577(8) 0.4813(8) 0.023(4) Uiso 1 1 d
H75 H 0.1290(10) 0.1322(9) 0.5583(10) 0.037(5) Uiso 1 1 d
H76 H 0.1842(10) 0.1895(10) 0.5430(10) 0.037(5) Uiso 1 1 d
H77 H 0.1278(9) 0.1689(9) 0.4913(9) 0.028(5) Uiso 1 1 d
H78 H 0.2872(10) 0.1113(10) 0.5700(9) 0.038(5) Uiso 1 1 d
H79 H 0.2854(11) 0.0346(10) 0.5404(10) 0.042(5) Uiso 1 1 d
H80 H 0.2279(10) 0.0579(9) 0.5920(9) 0.037(5) Uiso 1 1 d
H81 H 0.0920(10) 0.1216(9) 0.4056(10) 0.044(5) Uiso 1 1 d
H82 H 0.0382(10) 0.1449(10) 0.3405(9) 0.039(5) Uiso 1 1 d
H83 H 0.0160(10) -0.0064(11) 0.2581(10) 0.043(5) Uiso 1 1 d
H84 H -0.0246(13) 0.0669(12) 0.2677(11) 0.066(7) Uiso 1 1 d
H85 H 0.0561(11) 0.0615(11) 0.2297(10) 0.052(6) Uiso 1 1 d
H86 H 0.0014(10) -0.0350(11) 0.3832(10) 0.044(5) Uiso 1 1 d
H87 H 0.0373(10) 0.0199(10) 0.4357(10) 0.045(5) Uiso 1 1 d
H88 H -0.0339(10) 0.0440(10) 0.3937(9) 0.039(5) Uiso 1 1 d
H89 H 0.1138(11) -0.0512(11) 0.3246(10) 0.049(6) Uiso 1 1 d
H90 H 0.1613(9) 0.0097(9) 0.2944(9) 0.032(5) Uiso 1 1 d
H91 H 0.1544(10) -0.0006(10) 0.3767(10) 0.044(5) Uiso 1 1 d
H92 H 0.2532(9) 0.0964(9) 0.2667(8) 0.029(5) Uiso 1 1 d
H93 H 0.2856(10) 0.1713(9) 0.2638(9) 0.031(5) Uiso 1 1 d
H94 H 0.3588(11) 0.1299(11) 0.1670(9) 0.044(6) Uiso 1 1 d
H95 H 0.3240(10) 0.0553(11) 0.1738(10) 0.045(6) Uiso 1 1 d
H96 H 0.3230(9) 0.0922(9) 0.0986(9) 0.036(5) Uiso 1 1 d
H97 H 0.1884(10) 0.0412(11) 0.1694(10) 0.042(5) Uiso 1 1 d
H98 H 0.1379(11) 0.1100(10) 0.1597(9) 0.040(5) Uiso 1 1 d
H99 H 0.1884(10) 0.0831(10) 0.0963(10) 0.039(5) Uiso 1 1 d
H100 H 0.2493(9) 0.1972(8) 0.0849(8) 0.025(4) Uiso 1 1 d
H101 H 0.1945(11) 0.2241(9) 0.1423(9) 0.039(5) Uiso 1 1 d
H102 H 0.2832(11) 0.2356(10) 0.1556(10) 0.044(5) Uiso 1 1 d

loop_
_atom_site_aniso_label
_atom_site_aniso_U_11
_atom_site_aniso_U_22
_atom_site_aniso_U_33
_atom_site_aniso_U_23
_atom_site_aniso_U_13
_atom_site_aniso_U_12
V1 0.01501(11) 0.01223(10) 0.01402(10) -0.00129(8) -0.00129(7) 0.00034(8)
P2 0.01577(15) 0.01510(15) 0.01507(15) -0.00006(12) -0.00188(12) 0.00134(12)
C3 0.0162(6) 0.0135(6) 0.0159(6) 0.0006(5) 0.0001(5) 0.0002(5)
C4 0.0145(6) 0.0175(6) 0.0208(6) 0.0027(5) -0.0005(5) 0.0010(5)
C5 0.0157(6) 0.0149(6) 0.0255(7) 0.0005(5) 0.0059(5) -0.0003(5)
C6 0.0203(7) 0.0240(8) 0.0321(8) -0.0004(6) 0.0071(6) 0.0052(6)
C7 0.0210(6) 0.0178(6) 0.0193(6) -0.0029(5) 0.0040(5) -0.0014(5)
C8 0.0209(6) 0.0167(6) 0.0164(6) 0.0004(5) -0.0009(5) 0.0005(5)
C9 0.0151(6) 0.0123(6) 0.0186(6) 0.0008(5) -0.0007(5) -0.0004(5)
N10 0.0159(5) 0.0132(5) 0.0167(5) -0.0016(4) -0.0037(4) 0.0017(4)
C11 0.0164(6) 0.0147(6) 0.0133(5) 0.0001(5) -0.0007(4) 0.0009(5)
C12 0.0206(6) 0.0133(6) 0.0203(6) 0.0010(5) -0.0019(5) 0.0015(5)
C13 0.0215(6) 0.0162(6) 0.0199(6) -0.0026(5) -0.0009(5) -0.0027(5)
C14 0.0168(6) 0.0213(6) 0.0185(6) -0.0031(5) -0.0010(5) -0.0010(5)
C15 0.0187(7) 0.0270(8) 0.0320(8) -0.0057(7) -0.0081(6) -0.0005(6)
C16 0.0165(6) 0.0176(6) 0.0181(6) 0.0005(5) -0.0014(5) 0.0028(5)
C17 0.0170(6) 0.0133(6) 0.0146(6) 0.0001(4) -0.0002(4) -0.0007(5)
P18 0.01411(15) 0.01154(15) 0.01428(15) 0.00032(11) -0.00045(11) 0.00059(12)
C19 0.0230(7) 0.0175(6) 0.0159(6) 0.0003(5) 0.0009(5) -0.0004(5)
C20 0.0349(9) 0.0193(7) 0.0294(8) 0.0049(6) 0.0039(7) 0.0037(6)
C21 0.0231(7) 0.0251(7) 0.0252(7) 0.0016(6) 0.0004(6) -0.0052(6)
C22 0.0197(6) 0.0225(7) 0.0213(7) 0.0004(5) -0.0061(5) 0.0011(5)
C23 0.0195(7) 0.0337(9) 0.0291(8) -0.0010(7) -0.0042(6) -0.0034(6)
C24 0.0276(8) 0.0426(10) 0.0208(7) -0.0024(7) -0.0065(6) -0.0047(7)
C25 0.0161(6) 0.0151(6) 0.0203(6) 0.0006(5) -0.0010(5) 0.0023(5)
C26 0.0196(7) 0.0264(8) 0.0258(7) 0.0016(6) 0.0035(5) 0.0041(6)
C27 0.0246(7) 0.0143(7) 0.0429(9) -0.0033(6) -0.0021(7) 0.0050(6)
C28 0.0196(6) 0.0183(6) 0.0182(6) 0.0026(5) 0.0016(5) -0.0003(5)
C29 0.0262(7) 0.0289(8) 0.0210(7) 0.0004(6) 0.0058(6) 0.0037(6)
C30 0.0298(8) 0.0441(10) 0.0210(7) 0.0145(7) 0.0014(6) 0.0046(8)
C31 0.0195(7) 0.0212(7) 0.0365(8) -0.0011(6) -0.0026(6) -0.0014(6)
C32 0.0217(7) 0.0203(7) 0.0252(7) 0.0011(5) -0.0038(5) -0.0052(5)
C33 0.0344(9) 0.0405(10) 0.0298(8) -0.0054(7) -0.0063(7) -0.0083(8)
C34 0.0366(10) 0.0367(10) 0.0356(9) 0.0068(8) 0.0017(7) -0.0071(8)
C35 0.0318(9) 0.0210(8) 0.0434(10) -0.0019(7) -0.0023(7) -0.0001(6)
C36 0.0246(7) 0.0183(6) 0.0174(6) 0.0006(5) 0.0002(5) 0.0021(5)
C37 0.0250(7) 0.0197(7) 0.0185(6) -0.0001(5) 0.0013(5) 0.0048(5)
C38 0.0341(9) 0.0298(8) 0.0253(8) 0.0024(6) 0.0084(6) 0.0114(7)
C39 0.0392(9) 0.0336(9) 0.0245(8) -0.0068(7) -0.0012(7) -0.0032(7)
C40 0.0390(9) 0.0252(8) 0.0198(7) 0.0017(6) 0.0029(6) 0.0080(7)

loop_
_atom_type_symbol
_atom_type_description
_atom_type_scat_dispersion_real
_atom_type_scat_dispersion_imag
_atom_type_scat_source
C C 0.0033 0.0016 'International Tables Vol C Tables 4.2.6.8 and 6.1.1.4'
H H 0.0000 0.0000 'International Tables Vol C Tables 4.2.6.8 and 6.1.1.4'
N N 0.0061 0.0033 'International Tables Vol C Tables 4.2.6.8 and 6.1.1.4'
P P 0.1023 0.0942 'International Tables Vol C Tables 4.2.6.8 and 6.1.1.4'
V V 0.3005 0.5294 'International Tables Vol C Tables 4.2.6.8 and 6.1.1.4'

loop_
_geom_angle_atom_site_label_1
_geom_angle_atom_site_label_2
_geom_angle_atom_site_label_3
_geom_angle
N10 V1 C36 126.61(5)
N10 V1 C31 111.32(5)
C36 V1 C31 121.46(6)
N10 V1 P2 75.97(3)
C36 V1 P2 103.57(4)
C31 V1 P2 97.17(4)
N10 V1 P18 75.91(3)
C36 V1 P18 91.05(4)
C31 V1 P18 95.46(4)
P2 V1 P18 151.750(13)
C3 P2 C22 104.55(6)
C3 P2 C19 101.71(6)
C22 P2 C19 102.85(6)
C3 P2 V1 94.16(4)
C22 P2 V1 131.48(5)
C19 P2 V1 116.73(5)
C4 C3 C9 120.10(12)
C4 C3 P2 125.44(10)
C9 C3 P2 114.43(9)
C5 C4 C3 122.04(12)
C5 C4 H41 118.4(9)
C3 C4 H41 119.5(9)
C4 C5 C7 117.38(12)
C4 C5 C6 120.50(13)
C7 C5 C6 122.10(13)
C5 C6 H42 111.2(15)
C5 C6 H43 109.9(13)
H42 C6 H43 107.6(19)
C5 C6 H44 109.6(11)
H42 C6 H44 108.6(17)
H43 C6 H44 109.9(16)
C8 C7 C5 121.74(12)
C8 C7 H45 118.7(9)
C5 C7 H45 119.6(9)
C7 C8 C9 120.87(12)
C7 C8 H46 118.7(10)
C9 C8 H46 120.5(10)
C8 C9 N10 123.34(11)
C8 C9 C3 117.78(12)
N10 C9 C3 118.79(11)
C9 N10 C11 117.16(10)
C9 N10 V1 120.82(8)
C11 N10 V1 122.01(8)
C12 C11 C17 117.76(12)
C12 C11 N10 122.54(11)
C17 C11 N10 119.58(11)
C13 C12 C11 121.07(12)
C13 C12 H47 119.6(9)
C11 C12 H47 119.3(9)
C12 C13 C14 121.68(13)
C12 C13 H48 118.0(10)
C14 C13 H48 120.4(10)
C16 C14 C13 117.45(12)
C16 C14 C15 121.64(13)
C13 C14 C15 120.91(13)
C14 C15 H49 110.4(15)
C14 C15 H50 111.5(16)
H49 C15 H50 105(2)
C14 C15 H51 114.7(15)
H49 C15 H51 108(2)
H50 C15 H51 107(2)
C14 C16 C17 121.88(12)
C14 C16 H52 116.0(9)
C17 C16 H52 122.1(9)
C16 C17 C11 120.09(12)
C16 C17 P18 125.82(10)
C11 C17 P18 114.06(9)
C17 P18 C25 104.07(6)
C17 P18 C28 103.86(6)
C25 P18 C28 103.82(6)
C17 P18 V1 95.91(4)
C25 P18 V1 129.51(4)
C28 P18 V1 115.71(4)
C20 C19 C21 110.06(13)
C20 C19 P2 114.16(10)
C21 C19 P2 111.34(10)
C20 C19 H53 108.9(10)
C21 C19 H53 108.5(10)
P2 C19 H53 103.6(10)
C19 C20 H54 111.3(11)
C19 C20 H55 109.6(11)
H54 C20 H55 108.1(15)
C19 C20 H56 110.0(11)
H54 C20 H56 112.9(16)
H55 C20 H56 104.6(16)
C19 C21 H57 113.6(10)
C19 C21 H58 111.9(11)
H57 C21 H58 106.3(15)
C19 C21 H59 109.6(10)
H57 C21 H59 107.8(14)
H58 C21 H59 107.3(15)
C24 C22 C23 109.98(13)
C24 C22 P2 110.87(10)
C23 C22 P2 112.48(10)
C24 C22 H60 108.4(9)
C23 C22 H60 107.9(9)
P2 C22 H60 107.0(9)
C22 C23 H61 112.9(11)
C22 C23 H62 111.4(11)
H61 C23 H62 109.9(15)
C22 C23 H63 109.0(10)
H61 C23 H63 107.0(14)
H62 C23 H63 106.3(15)
C22 C24 H64 109.7(10)
C22 C24 H65 114.2(11)
H64 C24 H65 107.5(15)
C22 C24 H66 110.7(10)
H64 C24 H66 108.6(15)
H65 C24 H66 106.0(15)
C26 C25 C27 110.57(12)
C26 C25 P18 113.43(10)
C27 C25 P18 110.26(9)
C26 C25 H67 107.1(9)
C27 C25 H67 110.8(10)
P18 C25 H67 104.5(9)
C25 C26 H68 113.8(11)
C25 C26 H69 112.5(11)
H68 C26 H69 103.2(15)
C25 C26 H70 108.2(10)
H68 C26 H70 107.3(15)
H69 C26 H70 111.8(15)
C25 C27 H71 111.9(11)
C25 C27 H72 108.4(11)
H71 C27 H72 108.4(15)
C25 C27 H73 111.6(11)
H71 C27 H73 109.7(15)
H72 C27 H73 106.6(15)
C30 C28 C29 108.74(13)
C30 C28 P18 114.80(10)
C29 C28 P18 110.47(10)
C30 C28 H74 107.7(10)
C29 C28 H74 109.9(9)
P18 C28 H74 105.1(10)
C28 C29 H75 108.8(11)
C28 C29 H76 112.4(11)
H75 C29 H76 106.0(15)
C28 C29 H77 114.3(11)
H75 C29 H77 108.1(15)
H76 C29 H77 106.8(15)
C28 C30 H78 111.5(11)
C28 C30 H79 112.5(12)
H78 C30 H79 112.1(16)
C28 C30 H80 109.9(11)
H78 C30 H80 105.2(15)
H79 C30 H80 105.1(15)
C32 C31 V1 131.03(11)
C32 C31 H81 107.9(10)
V1 C31 H81 94.0(10)
C32 C31 H82 106.5(11)
V1 C31 H82 108.4(11)
H81 C31 H82 106.3(14)
C35 C32 C33 108.99(14)
C35 C32 C34 108.73(13)
C33 C32 C34 108.36(13)
C35 C32 C31 111.87(12)
C33 C32 C31 109.36(13)
C34 C32 C31 109.46(13)
C32 C33 H83 106.8(12)
C32 C33 H84 111.7(12)
H83 C33 H84 112.6(17)
C32 C33 H85 108.9(11)
H83 C33 H85 111.0(16)
H84 C33 H85 105.9(16)
C32 C34 H86 110.6(11)
C32 C34 H87 108.3(11)
H86 C34 H87 105.6(15)
C32 C34 H88 112.5(11)
H86 C34 H88 112.4(15)
H87 C34 H88 107.0(15)
C32 C35 H89 110.2(12)
C32 C35 H90 112.0(10)
H89 C35 H90 106.0(15)
C32 C35 H91 109.8(11)
H89 C35 H91 108.0(16)
H90 C35 H91 110.7(15)
C37 C36 V1 138.85(10)
C37 C36 H92 105.4(10)
V1 C36 H92 97.2(10)
C37 C36 H93 108.9(10)
V1 C36 H93 95.0(10)
H92 C36 H93 109.2(14)
C40 C37 C39 108.56(13)
C40 C37 C38 107.89(12)
C39 C37 C38 108.67(13)
C40 C37 C36 111.94(12)
C39 C37 C36 110.04(12)
C38 C37 C36 109.66(12)
C37 C38 H94 107.7(12)
C37 C38 H95 109.7(11)
H94 C38 H95 108.9(16)
C37 C38 H96 112.3(10)
H94 C38 H96 111.0(15)
H95 C38 H96 107.3(15)
C37 C39 H97 111.8(11)
C37 C39 H98 111.7(11)
H97 C39 H98 106.7(15)
C37 C39 H99 111.2(10)
H97 C39 H99 107.3(15)
H98 C39 H99 107.9(14)
C37 C40 H100 111.7(9)
C37 C40 H101 111.6(10)
H100 C40 H101 104.3(14)
C37 C40 H102 110.0(11)
H100 C40 H102 110.6(14)
H101 C40 H102 108.5(15)

loop_
_geom_bond_atom_site_label_1
_geom_bond_atom_site_label_2
_geom_bond_distance
V1 N10 2.0230(11)
V1 C36 2.1085(14)
V1 C31 2.1148(15)
V1 P2 2.5882(4)
V1 P18 2.5947(4)
P2 C3 1.8200(13)
P2 C22 1.8564(14)
P2 C19 1.8683(14)
C3 C4 1.3954(18)
C3 C9 1.4104(17)
C4 C5 1.3937(18)
C4 H41 0.941(15)
C5 C7 1.3943(19)
C5 C6 1.5066(19)
C6 H42 0.91(2)
C6 H43 0.97(2)
C6 H44 0.971(18)
C7 C8 1.3876(19)
C7 H45 0.959(15)
C8 C9 1.4054(18)
C8 H46 0.981(17)
C9 N10 1.4066(16)
N10 C11 1.4138(16)
C11 C12 1.4045(18)
C11 C17 1.4054(17)
C12 C13 1.3854(19)
C12 H47 0.935(16)
C13 C14 1.3937(19)
C13 H48 0.945(17)
C14 C16 1.3912(18)
C14 C15 1.5108(19)
C15 H49 0.95(2)
C15 H50 0.91(2)
C15 H51 0.83(2)
C16 C17 1.4027(18)
C16 H52 0.945(16)
C17 P18 1.8154(13)
P18 C25 1.8535(13)
P18 C28 1.8701(13)
C19 C20 1.527(2)
C19 C21 1.528(2)
C19 H53 0.958(16)
C20 H54 0.97(2)
C20 H55 0.954(19)
C20 H56 0.97(2)
C21 H57 0.962(18)
C21 H58 0.932(18)
C21 H59 0.995(18)
C22 C24 1.530(2)
C22 C23 1.532(2)
C22 H60 0.969(16)
C23 H61 0.96(2)
C23 H62 0.977(19)
C23 H63 0.976(18)
C24 H64 0.998(19)
C24 H65 0.926(18)
C24 H66 0.994(18)
C25 C26 1.5274(19)
C25 C27 1.529(2)
C25 H67 0.988(16)
C26 H68 0.911(19)
C26 H69 0.999(18)
C26 H70 1.012(19)
C27 H71 0.988(19)
C27 H72 0.93(2)
C27 H73 0.981(18)
C28 C30 1.527(2)
C28 C29 1.529(2)
C28 H74 0.960(16)
C29 H75 0.963(19)
C29 H76 0.99(2)
C29 H77 0.908(18)
C30 H78 1.00(2)
C30 H79 0.96(2)
C30 H80 0.999(19)
C31 C32 1.545(2)
C31 H81 1.114(19)
C31 H82 1.006(19)
C32 C35 1.525(2)
C32 C33 1.534(2)
C32 C34 1.535(2)
C33 H83 0.92(2)
C33 H84 1.05(2)
C33 H85 1.06(2)
C34 H86 1.04(2)
C34 H87 1.03(2)
C34 H88 1.013(19)
C35 H89 1.01(2)
C35 H90 1.007(18)
C35 H91 1.00(2)
C36 C37 1.5400(19)
C36 H92 0.968(18)
C36 H93 0.994(18)
C37 C40 1.525(2)
C37 C39 1.528(2)
C37 C38 1.536(2)
C38 H94 0.98(2)
C38 H95 1.00(2)
C38 H96 1.061(18)
C39 H97 1.05(2)
C39 H98 1.03(2)
C39 H99 1.025(19)
C40 H100 1.028(17)
C40 H101 1.026(19)
C40 H102 1.06(2)

loop_
_geom_torsion_atom_site_label_1
_geom_torsion_atom_site_label_2
_geom_torsion_atom_site_label_3
_geom_torsion_atom_site_label_4
_geom_torsion
N10 V1 P2 C3 -28.85(5)
C36 V1 P2 C3 -153.74(6)
C31 V1 P2 C3 81.41(6)
P18 V1 P2 C3 -34.49(5)
N10 V1 P2 C22 -142.47(7)
C36 V1 P2 C22 92.64(8)
C31 V1 P2 C22 -32.21(8)
P18 V1 P2 C22 -148.11(6)
N10 V1 P2 C19 76.48(6)
C36 V1 P2 C19 -48.41(6)
C31 V1 P2 C19 -173.26(7)
P18 V1 P2 C19 70.85(6)
C22 P2 C3 C4 -22.61(13)
C19 P2 C3 C4 84.16(12)
V1 P2 C3 C4 -157.44(11)
C22 P2 C3 C9 159.17(10)
C19 P2 C3 C9 -94.06(10)
V1 P2 C3 C9 24.33(10)
C9 C3 C4 C5 -0.7(2)
P2 C3 C4 C5 -178.80(10)
C3 C4 C5 C7 -1.61(19)
C3 C4 C5 C6 177.17(13)
C4 C5 C7 C8 1.8(2)
C6 C5 C7 C8 -176.92(13)
C5 C7 C8 C9 0.2(2)
C7 C8 C9 N10 -178.94(12)
C7 C8 C9 C3 -2.48(19)
C4 C3 C9 C8 2.69(19)
P2 C3 C9 C8 -178.98(10)
C4 C3 C9 N10 179.32(12)
P2 C3 C9 N10 -2.35(15)
C8 C9 N10 C11 -35.97(18)
C3 C9 N10 C11 147.60(12)
C8 C9 N10 V1 143.37(11)
C3 C9 N10 V1 -33.06(15)
C36 V1 N10 C9 134.06(10)
C31 V1 N10 C9 -54.90(11)
P2 V1 N10 C9 37.43(9)
P18 V1 N10 C9 -145.32(10)
C36 V1 N10 C11 -46.62(12)
C31 V1 N10 C11 124.41(10)
P2 V1 N10 C11 -143.26(10)
P18 V1 N10 C11 33.99(9)
C9 N10 C11 C12 -36.80(17)
V1 N10 C11 C12 143.87(11)
C9 N10 C11 C17 147.19(12)
V1 N10 C11 C17 -32.14(15)
C17 C11 C12 C13 -1.70(19)
N10 C11 C12 C13 -177.78(12)
C11 C12 C13 C14 -0.7(2)
C12 C13 C14 C16 2.0(2)
C12 C13 C14 C15 -177.79(14)
C13 C14 C16 C17 -1.07(19)
C15 C14 C16 C17 178.77(13)
C14 C16 C17 C11 -1.29(19)
C14 C16 C17 P18 176.43(10)
C12 C11 C17 C16 2.63(18)
N10 C11 C17 C16 178.84(11)
C12 C11 C17 P18 -175.34(10)
N10 C11 C17 P18 0.86(15)
C16 C17 P18 C25 -24.90(13)
C11 C17 P18 C25 152.94(9)
C16 C17 P18 C28 83.50(12)
C11 C17 P18 C28 -98.66(10)
C16 C17 P18 V1 -158.16(11)
C11 C17 P18 V1 19.68(9)
N10 V1 P18 C17 -25.12(5)
C36 V1 P18 C17 102.49(6)
C31 V1 P18 C17 -135.77(6)
P2 V1 P18 C17 -19.48(5)
N10 V1 P18 C25 -138.84(7)
C36 V1 P18 C25 -11.23(7)
C31 V1 P18 C25 110.51(7)
P2 V1 P18 C25 -133.20(6)
N10 V1 P18 C28 83.37(6)
C36 V1 P18 C28 -149.01(6)
C31 V1 P18 C28 -27.27(7)
P2 V1 P18 C28 89.01(6)
C3 P2 C19 C20 -53.19(12)
C22 P2 C19 C20 54.90(12)
V1 P2 C19 C20 -153.99(9)
C3 P2 C19 C21 72.19(11)
C22 P2 C19 C21 -179.72(10)
V1 P2 C19 C21 -28.61(11)
C3 P2 C22 C24 174.27(11)
C19 P2 C22 C24 68.35(12)
V1 P2 C22 C24 -76.48(12)
C3 P2 C22 C23 -62.12(12)
C19 P2 C22 C23 -168.03(11)
V1 P2 C22 C23 47.13(13)
C17 P18 C25 C26 -59.42(11)
C28 P18 C25 C26 -167.85(10)
V1 P18 C25 C26 50.72(12)
C17 P18 C25 C27 175.96(10)
C28 P18 C25 C27 67.54(11)
V1 P18 C25 C27 -73.89(11)
C17 P18 C28 C30 -71.78(13)
C25 P18 C28 C30 36.80(13)
V1 P18 C28 C30 -175.47(10)
C17 P18 C28 C29 51.61(11)
C25 P18 C28 C29 160.19(10)
V1 P18 C28 C29 -52.08(11)
N10 V1 C31 C32 -156.94(13)
C36 V1 C31 C32 14.63(17)
P2 V1 C31 C32 125.37(13)
P18 V1 C31 C32 -79.95(14)
V1 C31 C32 C35 33.1(2)
V1 C31 C32 C33 -87.73(16)
V1 C31 C32 C34 153.69(13)
N10 V1 C36 C37 -117.33(15)
C31 V1 C36 C37 72.46(17)
P2 V1 C36 C37 -34.89(16)
P18 V1 C36 C37 169.51(15)
V1 C36 C37 C40 64.1(2)
V1 C36 C37 C39 -56.7(2)
V1 C36 C37 C38 -176.18(13)
